data_4118949
loop_
_publ_author_name
'Sharath Kandambeth'
'Arijit Mallick'
'Binit Lukose'
'Manoj V. Mane'
'Thomas Heine'
'Rahul Banerjee'

_publ_section_title
;
 Construction of Crystalline 2D Covalent Organic Frameworks with
 Remarkable Chemical (Acid/Base) Stability via a Combined Reversible and
 Irreversible Route
;
_journal_name_full 'Journal of the American Chemical Society'
_journal_page_first 19524
_journal_page_last 19527
_journal_paper_doi 10.1021/ja308278w
_journal_volume 134
_journal_year 2012
_chemical_compound_source 'see text'
_chemical_formula_moiety 'C7 H6 N O'
_chemical_formula_sum 'C7 H6 N O'
_chemical_formula_weight 120.13
_chemical_name_systematic ?
_space_group_IT_number 175
_symmetry_cell_setting hexagonal
_symmetry_Int_Tables_number 175
_symmetry_space_group_name_Hall '-P 6'
_symmetry_space_group_name_H-M 'P 6/m'
_cell_angle_alpha 90
_cell_angle_beta 90
_cell_angle_gamma 120
_cell_formula_units_Z 6
_cell_length_a 22.50600
_cell_length_b 22.50600
_cell_length_c 3.50000
_cell_volume 1535.307
_computing_publication_material 'PLATON (Spek, 2003)'
_diffrn_radiation_probe x-ray
_diffrn_radiation_type MoK\a
_diffrn_radiation_wavelength 0.71073
_exptl_absorpt_coefficient_mu 0.053
_exptl_crystal_density_diffrn 0.780
_exptl_crystal_density_method 'Not Measured'
_exptl_crystal_F_000 378
_refine_ls_number_restraints 0
_cod_data_source_file ja308278w_si_003.cif
_cod_data_source_block block_1
_cod_database_code 4118949

loop_
_symmetry_equiv_pos_site_id
_symmetry_equiv_pos_as_xyz
1 x,y,z
2 x-y,x,z
3 -y,x-y,z
4 -x,-y,z
5 -x+y,-x,z
6 y,-x+y,z
7 -x,-y,-z
8 -x+y,-x,-z
9 y,-x+y,-z
10 x,y,-z
11 x-y,x,-z
12 -y,x-y,-z

loop_
_atom_site_label
_atom_site_type_symbol
_atom_site_thermal_displace_type
_atom_site_fract_x
_atom_site_fract_y
_atom_site_fract_z
_atom_site_occupancy
_atom_site_U_iso_or_equiv
O O Uiso 0.75767 0.28474 0.00000 1.000 0.0500
N N Uiso 0.55288 0.14095 0.00000 1.000 0.0500
C C Uiso 0.71612 0.30750 0.00000 1.000 0.0500
C1 C Uiso 0.64138 0.25951 0.00000 1.000 0.0500
C5 C Uiso 0.61889 0.18979 0.00000 1.000 0.0500
C6 C Uiso 0.52653 0.07196 0.00000 1.000 0.0500
C7 C Uiso 0.57020 0.04388 0.00000 1.000 0.0500
C8 C Uiso 0.45438 0.02665 0.00000 1.000 0.0500
C35 C Uiso 0.40464 0.05334 0.00000 1.000 0.0500
H H Uiso 0.62629 0.07943 0.00000 1.000 0.0600
H1 H Uiso 0.65699 0.17217 0.00000 1.000 0.0600
H11 H Uiso 0.51897 0.16159 0.00000 1.000 0.0600
H17 H Uiso 0.35038 0.00961 0.00000 1.000 0.0600
H18 H Uiso 0.41048 0.08454 0.25720 1.000 0.0600

loop_
_atom_type_symbol
_atom_type_description
_atom_type_scat_dispersion_real
_atom_type_scat_dispersion_imag
_atom_type_scat_source
O O 0.0106 0.0060 'International Tables Vol C Tables 4.2.6.8 and 6.1.1.4'
N N 0.0061 0.0033 'International Tables Vol C Tables 4.2.6.8 and 6.1.1.4'
H H 0.0000 0.0000 'International Tables Vol C Tables 4.2.6.8 and 6.1.1.4'
C C 0.0033 0.0016 'International Tables Vol C Tables 4.2.6.8 and 6.1.1.4'

loop_
_geom_angle_atom_site_label_1
_geom_angle_atom_site_label_2
_geom_angle_atom_site_label_3
_geom_angle
_geom_angle_site_symmetry_1
_geom_angle_site_symmetry_3
_geom_angle_publ_flag
C5 N C6 127.72 . . yes
C6 N H11 120.00 . . no
C5 N H11 113.00 . . no
C1 C C1 118.06 . 3_655 no
O C C1 121.68 . 3_655 yes
O C C1 120.26 . . yes
C C1 C5 117.74 . . no
C C1 C 121.94 . 5_665 no
C C1 C5 120.32 5_665 . no
N C5 C1 123.90 . . yes
C7 C6 C8 118.74 . . no
N C6 C7 120.61 . . yes
N C6 C8 120.64 . . yes
C6 C7 C8 122.77 . 4_655 no
C7 C8 C35 120.05 4_655 . no
C6 C8 C35 121.47 . . no
C6 C8 C7 118.48 . 4_655 no
N C5 H1 116.00 . . no
C1 C5 H1 120.00 . . no
C6 C7 H 118.00 . . no
C8 C7 H 119.00 4_655 . no
C8 C35 H17 110.00 . . no
C8 C35 H18 112.00 . . no
C8 C35 H18 112.00 . 10_555 no
H17 C35 H18 107.00 . . no
H17 C35 H18 107.00 . 10_555 no
H18 C35 H18 109.00 . 10_555 no

loop_
_geom_bond_atom_site_label_1
_geom_bond_atom_site_label_2
_geom_bond_distance
_geom_bond_site_symmetry_2
_geom_bond_publ_flag
O C 1.2712 . yes
N C5 1.3350 . yes
N C6 1.3571 . yes
N H11 1.0700 . no
C C1 1.4779 3_655 no
C C1 1.4762 . no
C1 C5 1.3871 . no
C6 C7 1.4094 . no
C6 C8 1.4215 . no
C7 C8 1.3956 4_655 no
C8 C35 1.5121 . no
C5 H1 1.1100 . no
C7 H 1.1100 . no
C35 H17 1.1200 . no
C35 H18 1.1100 . no
C35 H18 1.1100 10_555 no

loop_
_geom_contact_atom_site_label_1
_geom_contact_atom_site_label_2
_geom_contact_distance
_geom_contact_site_symmetry_2
_geom_contact_publ_flag
O N 2.6208 3_655 no
O N 2.6208 3_655 no
O H11 1.7300 3_655 no
O H1 2.4100 . no
O H11 1.7300 3_655 no
N O 2.6208 5_665 no
N O 2.6208 5_665 no
N H18 2.9400 . no
N H18 2.9400 10_555 no
C C 3.5000 1_554 no
C C 3.5000 1_556 no
C C 3.5000 10_554 no
C C 3.5000 10_556 no
C1 C1 3.5000 10_556 no
C1 C1 3.5000 10_554 no
C1 C1 3.5000 1_554 no
C1 C1 3.5000 1_556 no
C5 C5 3.5000 1_556 no
C5 C5 3.5000 1_554 no
C5 C5 3.5000 10_556 no
C5 C5 3.5000 10_554 no
C6 C6 3.5000 10_554 no
C6 C6 3.5000 1_554 no
C6 C6 3.5000 10_556 no
C6 C6 3.5000 1_556 no
C7 C7 3.5000 1_556 no
C7 C7 3.5000 10_556 no
C7 C7 3.5000 1_554 no
C7 C7 3.5000 10_554 no
C8 C8 3.5000 1_554 no
C8 C8 3.5000 10_556 no
C8 C8 3.5000 10_554 no
C8 C8 3.5000 1_556 no
C35 C35 3.5000 1_554 no
C35 C35 3.5000 10_556 no
C35 C35 3.5000 1_556 no
C35 C35 3.5000 10_554 no
C H11 2.4000 3_655 no
C H11 2.4000 3_655 no
C5 H 2.5700 . no
C7 H1 2.5500 . no
C35 H18 2.6800 1_554 no
C35 H11 2.5100 . no
C35 H18 2.6800 10_556 no
H C5 2.5700 . no
H H1 1.8400 . no
H H17 2.3100 4_655 no
H H17 2.3100 4_655 no
H1 O 2.4100 . no
H1 C7 2.5500 . no
H1 H 1.8400 . no
H11 C35 2.5100 . no
H11 H18 2.3500 . no
H11 O 1.7300 5_665 no
H11 C 2.4000 5_665 no
H11 O 1.7300 5_665 no
H11 C 2.4000 5_665 no
H11 H18 2.3500 10_555 no
H17 H 2.3100 4_655 no
H17 H 2.3100 4_655 no
H18 N 2.9400 . no
H18 C35 2.6800 1_556 no
H18 H11 2.3500 . no
H18 C35 2.6800 10_556 no
H18 H18 1.7000 10_556 no

loop_
_geom_hbond_atom_site_label_D
_geom_hbond_atom_site_label_H
_geom_hbond_atom_site_label_A
_geom_hbond_distance_DH
_geom_hbond_distance_HA
_geom_hbond_distance_DA
_geom_hbond_angle_DHA
_geom_hbond_site_symmetry_A
_geom_hbond_publ_flag
N H11 O 1.0700 1.7300 2.6208 137.00 5_665 yes

loop_
_geom_torsion_atom_site_label_1
_geom_torsion_atom_site_label_2
_geom_torsion_atom_site_label_3
_geom_torsion_atom_site_label_4
_geom_torsion
_geom_torsion_publ_flag
C5 N C6 C7 0.00 no
C5 N C6 C8 180.00 no
C6 N C5 C1 180.00 no
O C C1 C5 0.00 no
C C1 C5 N 180.00 no
N C6 C8 C35 0.00 no
C7 C6 C8 C35 180.00 no
